data_4021282
loop_
_publ_author_name
'Mohamed Aghmiz'
'Ali Aghmiz'
'Yolanda D\'iaz'
'Anna Masdeu-Bult\'o'
'Carmen Claver'
'Sergio Castill\'on'

_publ_section_title
;
 C~2~-Symmetric Diphosphinite Ligands Derived from Carbohydrates.
 The Strong Influence of Remote Stereocenters
 on Asymmetric Rhodium-Catalyzed Hydrogenation
;
_journal_name_full 'Journal of Organic Chemistry'
_journal_page_first 7502
_journal_page_last 7510
_journal_paper_doi 10.1021/jo0496502
_journal_volume 69
_journal_year 2004
_chemical_absolute_configuration syn
_chemical_formula_moiety 'C80 H92 B2 Cl8 F8 O6 P4 Rh2'
_chemical_formula_sum 'C80 H92 B2 Cl8 F8 O6 P4 Rh2'
_chemical_formula_weight 968.23
_space_group_IT_number 4
_symmetry_cell_setting monoclinic
_symmetry_space_group_name_Hall 'P 2yb'
_symmetry_space_group_name_H-M 'P 1 21 1'
_cell_angle_alpha 90
_cell_angle_beta 94.683(3)
_cell_angle_gamma 90
_cell_formula_units_Z 2
_cell_length_a 11.0767(19)
_cell_length_b 20.018(4)
_cell_length_c 19.139(3)
_cell_measurement_temperature 125.0(1)
_cell_volume 4229.6(13)
_diffrn_ambient_temperature 125.0(1)
_exptl_crystal_density_diffrn 1.521
_cod_depositor_comments
;
The following automatic conversions were performed:
'_symmetry_cell_setting' value 'Monoclinic' changed to 'monoclinic'
according to '/home/saulius/struct/CIF-dictionaries/cif_core.dic'
dictionary named 'cif_core.dic' version 2.4.1 from 2010-06-29.

Automatic conversion script
Id: cif_fix_enum 1527 2010-12-29 10:47:43Z saulius 
;
_cod_original_sg_symbol_H-M 'P 21'
_cod_database_code 4021282

loop_
_symmetry_equiv_pos_as_xyz
'x, y, z'
'-x, y+1/2, -z'

loop_
_atom_site_label
_atom_site_type_symbol
_atom_site_fract_x
_atom_site_fract_y
_atom_site_fract_z
_atom_site_U_iso_or_equiv
_atom_site_adp_type
_atom_site_occupancy
_atom_site_symmetry_multiplicity
_atom_site_calc_flag
_atom_site_refinement_flags
_atom_site_disorder_assembly
_atom_site_disorder_group
Rh Rh 0.77227(5) 0.50211(2) 0.04350(3) 0.01765(14) Uani 1 1 d . B .
P1 P 0.7399(2) 0.61606(11) 0.04137(11) 0.0199(4) Uani 1 1 d . . .
O2 O 0.6320(5) 0.6497(3) -0.0081(3) 0.0263(13) Uani 1 1 d . . .
C3 C 0.6040(6) 0.6332(4) -0.0798(3) 0.0251(14) Uani 1 1 d . . .
H3 H 0.6745 0.6447 -0.1069 0.03 Uiso 1 1 calc R . .
C4 C 0.5704(5) 0.5606(3) -0.0924(3) 0.0209(13) Uani 1 1 d . . .
H4 H 0.5524 0.5387 -0.0474 0.025 Uiso 1 1 calc R . .
O5 O 0.6647(5) 0.5252(4) -0.1240(3) 0.0284(16) Uani 1 1 d . . .
P6 P 0.77789(17) 0.49431(13) -0.07548(10) 0.0195(4) Uani 1 1 d . . .
C7 C 0.7668(9) 0.3905(5) 0.0561(5) 0.029(2) Uani 1 1 d . B .
H7 H 0.7389 0.3657 0.0123 0.034 Uiso 1 1 calc R . .
C8 C 0.7026(11) 0.3707(5) 0.1200(6) 0.043(3) Uani 1 1 d . . .
H8A H 0.6181 0.3584 0.1044 0.052 Uiso 0.4 1 calc PR A 1
H8B H 0.7426 0.3303 0.1408 0.052 Uiso 0.4 1 calc PR A 1
H8C H 0.6476 0.3342 0.1073 0.052 Uiso 0.6 1 d PR A 2
H8D H 0.7626 0.3543 0.1557 0.052 Uiso 0.6 1 d PR A 2
C9A C 0.700(2) 0.4187(13) 0.1720(13) 0.035(6) Uiso 0.4 1 d P B 1
H9C H 0.7674 0.4093 0.2077 0.042 Uiso 0.4 1 calc PR B 1
H9D H 0.6236 0.4126 0.195 0.042 Uiso 0.4 1 calc PR B 1
C9B C 0.6358(12) 0.4261(7) 0.1512(7) 0.024(3) Uiso 0.6 1 d P B 2
H9E H 0.6197 0.4143 0.1998 0.029 Uiso 0.6 1 calc PR B 2
H9F H 0.5569 0.4326 0.1238 0.029 Uiso 0.6 1 calc PR B 2
C10 C 0.7078(9) 0.4911(5) 0.1517(4) 0.035(2) Uani 1 1 d . . .
H10A H 0.646 0.5231 0.1672 0.042 Uiso 0.4 1 calc PR B 1
H10B H 0.6569 0.5289 0.1631 0.042 Uiso 0.6 1 d PR B 2
C11 C 0.8879(8) 0.4105(5) 0.0597(4) 0.0268(19) Uani 1 1 d . . .
H11 H 0.9314 0.3975 0.018 0.032 Uiso 1 1 calc R B .
C12 C 0.9693(9) 0.4193(7) 0.1261(5) 0.044(3) Uani 1 1 d . B .
H12A H 0.9584 0.3794 0.1555 0.053 Uiso 0.4 1 calc PR C 1
H12B H 1.0538 0.4181 0.1128 0.053 Uiso 0.4 1 calc PR C 1
H12C H 1.0415 0.4432 0.1151 0.053 Uiso 0.6 1 d PR C 2
H12D H 0.9945 0.3752 0.1425 0.053 Uiso 0.6 1 d PR C 2
C13A C 0.9594(17) 0.4724(11) 0.1665(10) 0.022(4) Uiso 0.4 1 d P B 1
H13A H 1.022 0.5052 0.1556 0.026 Uiso 0.4 1 calc PR B 1
H13B H 0.977 0.4586 0.216 0.026 Uiso 0.4 1 calc PR B 1
C13B C 0.9143(11) 0.4548(8) 0.1837(7) 0.023(3) Uiso 0.6 1 d P B 2
H13C H 0.9798 0.4742 0.2157 0.027 Uiso 0.6 1 calc PR B 2
H13D H 0.8702 0.4221 0.2108 0.027 Uiso 0.6 1 calc PR B 2
C14 C 0.8292(9) 0.5091(6) 0.1590(4) 0.037(2) Uani 1 1 d . B .
H14A H 0.8378 0.5569 0.1737 0.044 Uiso 0.4 1 calc PR D 1
H14B H 0.8471 0.554 0.1776 0.044 Uiso 0.6 1 d PR D 2
C15 C 0.4915(7) 0.6733(4) -0.1094(4) 0.0321(16) Uani 1 1 d . . .
H15 H 0.5182 0.7174 -0.1275 0.038 Uiso 1 1 calc R . .
O16 O 0.4479(5) 0.6318(3) -0.1679(3) 0.0359(14) Uani 1 1 d . . .
C17 C 0.4553(6) 0.5628(4) -0.1438(4) 0.0267(14) Uani 1 1 d . . .
H17 H 0.3836 0.5536 -0.1167 0.032 Uiso 1 1 calc R . .
C18 C 0.4016(7) 0.6848(5) -0.0569(5) 0.042(2) Uani 1 1 d . . .
H18A H 0.3298 0.7068 -0.0796 0.063 Uiso 1 1 calc R . .
H18B H 0.4377 0.7132 -0.0191 0.063 Uiso 1 1 calc R . .
H18C H 0.3783 0.6419 -0.0374 0.063 Uiso 1 1 calc R . .
C19 C 0.4503(7) 0.5168(5) -0.2051(4) 0.042(2) Uani 1 1 d . . .
H19A H 0.3761 0.5252 -0.2353 0.063 Uiso 1 1 calc R . .
H19B H 0.4505 0.4704 -0.1886 0.063 Uiso 1 1 calc R . .
H19C H 0.5209 0.5244 -0.2317 0.063 Uiso 1 1 calc R . .
C20 C 0.7005(8) 0.6550(5) 0.1234(5) 0.0277(19) Uani 1 1 d . . .
C21 C 0.5809(8) 0.6478(5) 0.1402(5) 0.037(2) Uani 1 1 d . . .
H21 H 0.5229 0.6251 0.1095 0.044 Uiso 1 1 calc R . .
C22 C 0.5486(11) 0.6752(6) 0.2041(6) 0.054(3) Uani 1 1 d . . .
H22 H 0.4671 0.672 0.2158 0.064 Uiso 1 1 calc R . .
C23 C 0.6327(13) 0.7062(6) 0.2495(6) 0.058(3) Uani 1 1 d . . .
H23 H 0.6092 0.7229 0.2928 0.07 Uiso 1 1 calc R . .
C24 C 0.7516(12) 0.7136(5) 0.2330(5) 0.052(3) Uani 1 1 d . . .
H24 H 0.8099 0.7351 0.2645 0.062 Uiso 1 1 calc R . .
C25 C 0.7846(9) 0.6879(5) 0.1672(4) 0.035(2) Uani 1 1 d . . .
H25 H 0.8648 0.6938 0.154 0.042 Uiso 1 1 calc R . .
C27 C 0.8760(7) 0.6603(4) 0.0225(4) 0.0244(17) Uani 1 1 d . . .
C28 C 0.8635(9) 0.7206(5) -0.0175(5) 0.038(2) Uani 1 1 d . . .
H28 H 0.7856 0.7369 -0.0336 0.046 Uiso 1 1 calc R . .
C29 C 0.9678(11) 0.7550(6) -0.0324(6) 0.053(3) Uani 1 1 d . . .
H29 H 0.9602 0.7954 -0.0585 0.064 Uiso 1 1 calc R . .
C30 C 1.0788(9) 0.7325(5) -0.0107(5) 0.045(2) Uani 1 1 d . . .
H30 H 1.1484 0.7565 -0.0223 0.053 Uiso 1 1 calc R . .
C31 C 1.0923(8) 0.6724(5) 0.0297(6) 0.044(2) Uani 1 1 d . . .
H31 H 1.1705 0.6566 0.046 0.052 Uiso 1 1 calc R . .
C32 C 0.9875(8) 0.6371(5) 0.0450(5) 0.034(2) Uani 1 1 d . . .
H32 H 0.9951 0.5968 0.0712 0.041 Uiso 1 1 calc R . .
C33 C 0.9092(7) 0.5304(5) -0.1101(4) 0.0241(18) Uani 1 1 d . . .
C34 C 0.9039(7) 0.5590(5) -0.1765(4) 0.0278(19) Uani 1 1 d . . .
H34 H 0.8287 0.5615 -0.2039 0.033 Uiso 1 1 calc R . .
C35 C 1.0088(7) 0.5840(6) -0.2031(5) 0.036(2) Uani 1 1 d . . .
H35 H 1.0045 0.6037 -0.2484 0.043 Uiso 1 1 calc R . .
C36 C 1.1203(7) 0.5801(5) -0.1629(4) 0.032(2) Uani 1 1 d . . .
H36 H 1.1918 0.5972 -0.1805 0.039 Uiso 1 1 calc R . .
C37 C 1.1243(7) 0.5510(6) -0.0974(4) 0.037(2) Uani 1 1 d . . .
H37 H 1.1994 0.5482 -0.0698 0.044 Uiso 1 1 calc R . .
C38 C 1.0203(7) 0.5258(5) -0.0711(4) 0.030(2) Uani 1 1 d . . .
H38 H 1.0252 0.5052 -0.0262 0.037 Uiso 1 1 calc R . .
C39 C 0.7736(9) 0.4100(5) -0.1111(4) 0.0285(19) Uani 1 1 d . . .
C40 C 0.8783(11) 0.3758(5) -0.1259(5) 0.042(2) Uani 1 1 d . . .
H40 H 0.9555 0.3968 -0.121 0.051 Uiso 1 1 calc R . .
C41 C 0.8652(12) 0.3079(5) -0.1485(5) 0.057(3) Uani 1 1 d . . .
H41 H 0.9344 0.2827 -0.1586 0.069 Uiso 1 1 calc R . .
C42 C 0.7514(13) 0.2793(7) -0.1558(6) 0.061(3) Uani 1 1 d . . .
H42 H 0.7442 0.2348 -0.1728 0.073 Uiso 1 1 calc R . .
C43 C 0.6522(12) 0.3104(6) -0.1403(6) 0.052(3) Uani 1 1 d . . .
H43 H 0.5763 0.2881 -0.1437 0.063 Uiso 1 1 calc R . .
C44 C 0.6615(12) 0.3776(6) -0.1186(6) 0.044(3) Uani 1 1 d . . .
H44 H 0.5904 0.4013 -0.1088 0.052 Uiso 1 1 calc R . .
Rh50 Rh 0.73603(5) 0.45989(2) 0.45474(3) 0.01775(14) Uani 1 1 d . E .
P51 P 0.77244(18) 0.34724(11) 0.45188(11) 0.0192(4) Uani 1 1 d . . .
O52 O 0.8844(5) 0.3174(3) 0.5022(3) 0.0263(13) Uani 1 1 d . . .
C53 C 0.9470(5) 0.3609(4) 0.5527(3) 0.0251(14) Uani 1 1 d . . .
H53 H 0.9602 0.4057 0.5316 0.03 Uiso 1 1 calc R . .
C54 C 0.8808(6) 0.3678(4) 0.6179(4) 0.0282(15) Uani 1 1 d . . .
H54 H 0.8124 0.335 0.6162 0.034 Uiso 1 1 calc R . .
O55 O 0.8344(5) 0.4347(3) 0.6275(3) 0.0223(13) Uani 1 1 d . . .
P56 P 0.72508(16) 0.46353(14) 0.57474(10) 0.0198(4) Uani 1 1 d . . .
C57 C 0.6261(7) 0.5534(5) 0.4431(4) 0.0252(19) Uani 1 1 d . E .
H57 H 0.5834 0.5646 0.4857 0.03 Uiso 1 1 calc R . .
C58 C 0.5416(9) 0.5481(7) 0.3768(5) 0.044(3) Uani 1 1 d . . .
H58A H 0.5192 0.5938 0.3609 0.053 Uiso 0.522(18) 1 calc PR E 1
H58B H 0.4664 0.5254 0.3886 0.053 Uiso 0.522(18) 1 calc PR E 1
H58C H 0.4601 0.5527 0.3913 0.053 Uiso 0.478(18) 1 d PR E 2
H58D H 0.5559 0.5868 0.3482 0.053 Uiso 0.478(18) 1 d PR E 2
C59A C 0.5919(14) 0.5108(10) 0.3158(8) 0.028(4) Uiso 0.522(18) 1 d P E 1
H59A H 0.5235 0.4915 0.2859 0.033 Uiso 0.522(18) 1 calc PR E 1
H59B H 0.6339 0.5431 0.287 0.033 Uiso 0.522(18) 1 calc PR E 1
C59B C 0.5418(16) 0.4872(10) 0.3329(10) 0.029(5) Uiso 0.478(18) 1 d P E 2
H59C H 0.5167 0.4985 0.2835 0.035 Uiso 0.478(18) 1 calc PR E 2
H59D H 0.4837 0.4542 0.3492 0.035 Uiso 0.478(18) 1 calc PR E 2
C60 C 0.6792(9) 0.4553(6) 0.3388(4) 0.039(2) Uani 1 1 d . . .
H60A H 0.6618 0.41 0.3183 0.046 Uiso 0.522(18) 1 calc PR E 1
H60B H 0.6746 0.4074 0.3238 0.046 Uiso 0.478(18) 1 d PR E 2
C61 C 0.7973(12) 0.4745(6) 0.3467(5) 0.046(3) Uani 1 1 d . E .
H61A H 0.8502 0.4363 0.3349 0.055 Uiso 0.522(18) 1 calc PR E 1
H61B H 0.858 0.4434 0.3312 0.055 Uiso 0.478(18) 1 d PR E 2
C62A C 0.8744(14) 0.5418(8) 0.3507(8) 0.024(4) Uiso 0.522(18) 1 d P E 1
H62A H 0.9559 0.5326 0.3739 0.029 Uiso 0.522(18) 1 calc PR E 1
H62B H 0.8846 0.5578 0.3026 0.029 Uiso 0.522(18) 1 calc PR E 1
C62B C 0.8077(16) 0.5470(9) 0.3283(9) 0.023(4) Uiso 0.478(18) 1 d P E 2
H62C H 0.8801 0.553 0.3019 0.027 Uiso 0.478(18) 1 calc PR E 2
H62D H 0.736 0.5597 0.2969 0.027 Uiso 0.478(18) 1 calc PR E 2
C63 C 0.8170(11) 0.5929(6) 0.3888(6) 0.048(3) Uani 1 1 d . . .
H63A H 0.7645 0.619 0.3545 0.057 Uiso 0.522(18) 1 calc PR E 1
H63B H 0.8813 0.6235 0.4085 0.057 Uiso 0.522(18) 1 calc PR E 1
H63C H 0.7907 0.6369 0.3725 0.057 Uiso 0.478(18) 1 d PR E 2
H63D H 0.9014 0.5965 0.4064 0.057 Uiso 0.478(18) 1 d PR E 2
C64 C 0.7419(9) 0.5737(5) 0.4473(5) 0.029(2) Uani 1 1 d . E .
H64 H 0.7683 0.5959 0.4929 0.035 Uiso 1 1 calc R . .
C65 C 1.0681(6) 0.3290(4) 0.5782(4) 0.0306(16) Uani 1 1 d . . .
H65 H 1.1299 0.3654 0.5841 0.037 Uiso 1 1 calc R . .
O66 O 1.0499(6) 0.3029(4) 0.6466(3) 0.0494(19) Uani 1 1 d . . .
C67 C 0.9730(8) 0.3502(5) 0.6784(4) 0.049(2) Uani 1 1 d . . .
H67 H 0.9296 0.326 0.7145 0.059 Uiso 1 1 calc R . .
C68 C 1.1189(8) 0.2746(5) 0.5361(5) 0.043(2) Uani 1 1 d . . .
H68A H 1.1944 0.2582 0.5604 0.064 Uiso 1 1 calc R . .
H68B H 1.1354 0.292 0.49 0.064 Uiso 1 1 calc R . .
H68C H 1.0604 0.2379 0.5302 0.064 Uiso 1 1 calc R . .
C69 C 1.0396(10) 0.4048(7) 0.7126(5) 0.068(3) Uani 1 1 d . . .
H69A H 1.1054 0.3869 0.7446 0.102 Uiso 1 1 calc R . .
H69B H 0.985 0.4314 0.7392 0.102 Uiso 1 1 calc R . .
H69C H 1.0736 0.433 0.6773 0.102 Uiso 1 1 calc R . .
C70 C 0.6425(7) 0.2971(5) 0.4735(5) 0.0261(18) Uani 1 1 d . . .
C71 C 0.6548(9) 0.2411(5) 0.5120(5) 0.035(2) Uani 1 1 d . . .
H71 H 0.7326 0.2273 0.5313 0.042 Uiso 1 1 calc R . .
C72 C 0.5525(10) 0.2033(6) 0.5234(5) 0.044(3) Uani 1 1 d . . .
H72 H 0.5604 0.1645 0.552 0.052 Uiso 1 1 calc R . .
C73 C 0.4389(9) 0.2221(6) 0.4932(5) 0.045(3) Uani 1 1 d . . .
H73 H 0.3698 0.1953 0.4997 0.054 Uiso 1 1 calc R . .
C74 C 0.4278(8) 0.2775(5) 0.4554(6) 0.043(2) Uani 1 1 d . . .
H74 H 0.3501 0.2905 0.4352 0.051 Uiso 1 1 calc R . .
C75 C 0.5272(7) 0.3169(5) 0.4448(5) 0.032(2) Uani 1 1 d . . .
H75 H 0.5176 0.357 0.4184 0.038 Uiso 1 1 calc R . .
C76 C 0.8132(7) 0.3097(5) 0.3714(4) 0.0238(18) Uani 1 1 d . . .
C77 C 0.9302(7) 0.3194(5) 0.3490(5) 0.031(2) Uani 1 1 d . . .
H77 H 0.9871 0.3457 0.3768 0.038 Uiso 1 1 calc R . .
C78 C 0.9627(10) 0.2919(6) 0.2886(6) 0.047(3) Uani 1 1 d . . .
H78 H 1.0414 0.3003 0.2742 0.057 Uiso 1 1 calc R . .
C79 C 0.8848(11) 0.2526(6) 0.2480(5) 0.047(3) Uani 1 1 d . . .
H79 H 0.9089 0.2343 0.2056 0.056 Uiso 1 1 calc R . .
C80 C 0.7718(11) 0.2397(6) 0.2687(5) 0.045(3) Uani 1 1 d . . .
H80 H 0.7192 0.2102 0.242 0.055 Uiso 1 1 calc R . .
C81 C 0.7346(9) 0.2689(5) 0.3276(5) 0.036(2) Uani 1 1 d . . .
H81 H 0.654 0.2618 0.3396 0.043 Uiso 1 1 calc R . .
C82 C 0.7235(9) 0.5456(5) 0.6147(4) 0.031(2) Uani 1 1 d . . .
C83 C 0.6199(12) 0.5742(5) 0.6376(5) 0.048(3) Uani 1 1 d . . .
H83 H 0.5454 0.5505 0.6333 0.058 Uiso 1 1 calc R . .
C85 C 0.6251(15) 0.6371(6) 0.6665(6) 0.073(4) Uani 1 1 d . . .
H85 H 0.5548 0.6559 0.684 0.088 Uiso 1 1 calc R . .
C86 C 0.7319(19) 0.6733(7) 0.6703(6) 0.091(6) Uani 1 1 d . . .
H86 H 0.7346 0.7174 0.6887 0.11 Uiso 1 1 calc R . .
C87 C 0.8377(16) 0.6436(7) 0.6462(7) 0.073(5) Uani 1 1 d . . .
H87 H 0.9117 0.6678 0.6487 0.088 Uiso 1 1 calc R . .
C88 C 0.8329(12) 0.5822(6) 0.6204(6) 0.048(3) Uani 1 1 d . . .
H88 H 0.9043 0.5624 0.6053 0.057 Uiso 1 1 calc R . .
C89 C 0.5900(7) 0.4250(5) 0.6047(4) 0.0220(17) Uani 1 1 d . . .
C90 C 0.4837(7) 0.4252(5) 0.5608(4) 0.0272(18) Uani 1 1 d . . .
H90 H 0.4841 0.444 0.5152 0.033 Uiso 1 1 calc R . .
C91 C 0.3770(7) 0.3987(6) 0.5820(5) 0.041(2) Uani 1 1 d . . .
H91 H 0.3043 0.3993 0.552 0.049 Uiso 1 1 calc R . .
C92 C 0.3801(8) 0.3711(6) 0.6486(5) 0.038(2) Uani 1 1 d . . .
H92 H 0.3074 0.3536 0.6644 0.046 Uiso 1 1 calc R . .
C93 C 0.4841(8) 0.3682(5) 0.6925(4) 0.0296(19) Uani 1 1 d . . .
H93 H 0.4834 0.3481 0.7374 0.036 Uiso 1 1 calc R . .
C94 C 0.5919(8) 0.3952(5) 0.6705(4) 0.0281(19) Uani 1 1 d . . .
H94 H 0.6649 0.3932 0.7001 0.034 Uiso 1 1 calc R . .
C100 C 0.8009(12) 0.1073(7) 0.7286(9) 0.091(5) Uani 1 1 d . . .
H10G H 0.754 0.092 0.7674 0.109 Uiso 1 1 calc R . .
H10H H 0.811 0.069 0.6968 0.109 Uiso 1 1 calc R . .
Cl1 Cl 0.7205(3) 0.1745(2) 0.68086(16) 0.0610(8) Uani 1 1 d . . .
Cl2 Cl 0.9391(4) 0.1355(3) 0.7611(2) 0.123(2) Uani 1 1 d . . .
C110 C 0.2988(15) 0.3846(9) -0.0288(8) 0.092(5) Uani 1 1 d . . .
H11G H 0.3153 0.4327 -0.0209 0.11 Uiso 1 1 calc R . .
H11H H 0.2258 0.3732 -0.0046 0.11 Uiso 1 1 calc R . .
Cl11 Cl 0.2665(6) 0.3720(3) -0.1170(3) 0.140(2) Uani 1 1 d . . .
Cl12 Cl 0.4168(3) 0.3406(2) 0.0087(2) 0.0923(12) Uani 1 1 d . . .
C120 C 0.6795(9) 0.8565(5) -0.2207(5) 0.042(2) Uani 1 1 d . . .
H12G H 0.7236 0.8731 -0.2602 0.05 Uiso 1 1 calc R . .
H12H H 0.6638 0.8949 -0.1901 0.05 Uiso 1 1 calc R . .
Cl21 Cl 0.7674(2) 0.79694(16) -0.17306(13) 0.0460(6) Uani 1 1 d . . .
Cl22 Cl 0.5388(2) 0.81961(17) -0.25367(15) 0.0559(7) Uani 1 1 d . . .
C130 C 0.2176(14) 0.5764(10) 0.5477(8) 0.091(5) Uani 1 1 d . . .
H13G H 0.2083 0.5325 0.5242 0.109 Uiso 1 1 calc R . .
H13H H 0.2936 0.597 0.5341 0.109 Uiso 1 1 calc R . .
Cl31 Cl 0.2265(7) 0.5657(4) 0.6342(2) 0.167(3) Uani 1 1 d . . .
Cl32 Cl 0.0945(4) 0.6278(3) 0.5196(4) 0.184(4) Uani 1 1 d . . .
B1 B 0.3246(12) 0.5294(9) 0.0983(7) 0.056(4) Uani 1 1 d . . .
F1 F 0.3936(7) 0.5306(4) 0.0402(4) 0.081(3) Uani 1 1 d . . .
F2 F 0.3901(10) 0.4941(6) 0.1463(5) 0.141(5) Uani 1 1 d . . .
F3 F 0.3059(7) 0.5934(5) 0.1191(4) 0.086(2) Uani 1 1 d . . .
F4 F 0.2188(7) 0.4959(8) 0.0739(4) 0.146(6) Uani 1 1 d . . .
B10 B 0.1901(10) 0.4438(9) 0.3973(8) 0.063(5) Uani 1 1 d . . .
F11 F 0.2418(12) 0.3855(8) 0.3792(6) 0.171(7) Uani 1 1 d . . .
F13 F 0.2718(9) 0.4908(7) 0.4131(4) 0.138(5) Uani 1 1 d . . .
F12 F 0.1239(8) 0.4634(6) 0.3378(4) 0.093(3) Uani 1 1 d . . .
F14 F 0.1208(7) 0.4331(4) 0.4511(4) 0.070(2) Uani 1 1 d . . .

loop_
_atom_site_aniso_label
_atom_site_aniso_U_11
_atom_site_aniso_U_22
_atom_site_aniso_U_33
_atom_site_aniso_U_23
_atom_site_aniso_U_13
_atom_site_aniso_U_12
Rh 0.0204(3) 0.0175(4) 0.0149(3) 0.0013(3) 0.0007(2) 0.0005(2)
P1 0.0213(9) 0.0172(11) 0.0213(10) 0.0018(8) 0.0021(7) 0.0003(8)
O2 0.028(3) 0.025(3) 0.026(3) 0.003(2) -0.002(2) 0.002(2)
C3 0.018(3) 0.035(4) 0.022(3) 0.008(3) 0.004(2) -0.003(3)
C4 0.017(3) 0.028(3) 0.017(3) 0.000(3) 0.002(2) 0.001(2)
O5 0.020(3) 0.043(4) 0.023(3) 0.002(3) 0.002(2) 0.006(3)
P6 0.0192(8) 0.0240(12) 0.0153(9) 0.0018(9) 0.0012(7) 0.0006(9)
C7 0.046(6) 0.017(5) 0.022(4) -0.006(4) -0.004(4) 0.007(4)
C8 0.074(7) 0.018(5) 0.041(5) -0.003(4) 0.022(5) -0.013(4)
C10 0.067(6) 0.022(5) 0.019(4) -0.003(4) 0.018(4) -0.009(4)
C11 0.036(4) 0.026(5) 0.019(4) 0.004(4) 0.004(3) 0.011(3)
C12 0.035(5) 0.067(8) 0.028(5) -0.002(5) -0.003(4) 0.027(5)
C14 0.062(6) 0.036(6) 0.009(3) -0.007(4) -0.010(4) 0.027(5)
C15 0.030(4) 0.029(4) 0.035(4) 0.013(3) -0.009(3) -0.001(3)
O16 0.032(3) 0.043(4) 0.031(3) 0.012(3) -0.013(2) 0.001(3)
C17 0.017(3) 0.032(4) 0.030(3) 0.001(3) -0.001(3) 0.002(3)
C18 0.025(4) 0.041(5) 0.059(6) 0.011(4) 0.001(4) 0.014(4)
C19 0.029(4) 0.060(6) 0.034(4) -0.008(4) -0.016(3) 0.004(4)
C20 0.035(4) 0.017(4) 0.032(4) 0.009(4) 0.008(4) 0.005(3)
C21 0.041(5) 0.045(6) 0.026(4) 0.008(4) 0.013(4) 0.024(4)
C22 0.066(7) 0.059(8) 0.039(6) 0.015(5) 0.021(5) 0.044(6)
C23 0.104(10) 0.034(6) 0.040(6) 0.003(5) 0.021(6) 0.029(7)
C24 0.103(9) 0.021(5) 0.031(5) -0.006(4) 0.001(5) -0.005(5)
C25 0.059(5) 0.030(5) 0.016(4) -0.005(3) 0.002(4) -0.007(4)
C27 0.031(4) 0.020(4) 0.023(4) -0.006(3) 0.001(3) -0.009(3)
C28 0.042(5) 0.029(5) 0.042(5) 0.003(4) -0.005(4) -0.013(4)
C29 0.060(7) 0.042(7) 0.057(7) 0.010(5) -0.001(5) -0.036(5)
C30 0.045(5) 0.044(6) 0.045(5) -0.001(4) 0.008(4) -0.025(4)
C31 0.033(4) 0.038(5) 0.061(6) -0.008(5) 0.015(4) -0.012(4)
C32 0.029(4) 0.032(5) 0.042(5) 0.004(4) 0.003(4) -0.002(3)
C33 0.016(3) 0.028(4) 0.028(4) 0.001(3) 0.002(3) -0.002(3)
C34 0.022(4) 0.040(5) 0.021(4) 0.006(4) 0.000(3) -0.004(3)
C35 0.027(4) 0.055(6) 0.027(4) 0.011(4) 0.002(3) -0.010(4)
C36 0.021(3) 0.050(6) 0.027(4) 0.011(4) 0.007(3) -0.001(3)
C37 0.017(3) 0.068(7) 0.024(4) 0.007(4) 0.001(3) -0.007(4)
C38 0.022(3) 0.049(6) 0.021(4) 0.003(3) 0.002(3) -0.002(3)
C39 0.046(5) 0.026(5) 0.013(4) -0.006(3) -0.002(3) 0.003(4)
C40 0.064(6) 0.033(5) 0.032(5) 0.004(4) 0.016(4) 0.012(4)
C41 0.105(9) 0.028(5) 0.041(5) 0.005(4) 0.021(6) 0.023(6)
C42 0.097(9) 0.042(7) 0.043(6) -0.008(5) 0.001(6) -0.017(6)
C43 0.076(7) 0.033(6) 0.044(6) -0.001(5) -0.019(5) -0.005(5)
C44 0.059(7) 0.028(6) 0.041(6) 0.000(5) -0.014(5) -0.009(5)
Rh50 0.0206(3) 0.0171(4) 0.0154(3) 0.0008(3) 0.0002(2) 0.0008(2)
P51 0.0178(9) 0.0191(11) 0.0202(10) 0.0026(8) -0.0019(7) 0.0001(8)
O52 0.023(2) 0.024(3) 0.031(3) 0.006(2) -0.007(2) 0.006(2)
C53 0.015(3) 0.033(4) 0.027(3) 0.009(3) -0.003(2) 0.002(3)
C54 0.025(3) 0.037(4) 0.023(3) 0.008(3) 0.003(3) 0.009(3)
O55 0.020(3) 0.029(4) 0.017(3) 0.001(2) -0.001(2) -0.001(2)
P56 0.0200(8) 0.0238(11) 0.0155(9) -0.0006(10) 0.0005(7) -0.0009(9)
C57 0.029(4) 0.030(5) 0.016(4) -0.006(4) -0.001(3) 0.014(3)
C58 0.040(5) 0.067(8) 0.023(4) -0.018(5) -0.009(4) 0.024(5)
C60 0.058(6) 0.036(6) 0.019(4) -0.003(5) -0.009(4) 0.017(6)
C61 0.090(8) 0.030(6) 0.023(5) -0.001(4) 0.029(5) 0.003(5)
C63 0.059(6) 0.045(7) 0.043(5) -0.008(5) 0.027(5) -0.023(5)
C64 0.051(6) 0.014(5) 0.023(4) -0.001(4) 0.012(4) -0.003(4)
C65 0.015(3) 0.042(4) 0.034(4) 0.017(3) -0.001(3) 0.004(3)
O66 0.037(3) 0.080(5) 0.032(3) 0.020(3) 0.001(3) 0.024(3)
C67 0.041(4) 0.084(7) 0.021(4) 0.012(4) 0.000(3) 0.030(5)
C68 0.023(4) 0.044(5) 0.062(6) 0.020(5) 0.004(4) 0.012(4)
C69 0.050(6) 0.107(10) 0.043(5) -0.010(7) -0.020(4) 0.015(6)
C70 0.021(3) 0.027(5) 0.030(4) 0.000(4) 0.004(3) 0.003(3)
C71 0.037(4) 0.031(5) 0.036(5) 0.014(4) -0.003(4) -0.004(4)
C72 0.051(6) 0.037(6) 0.042(5) 0.020(4) 0.001(4) -0.008(4)
C73 0.044(5) 0.046(6) 0.045(5) 0.001(4) 0.015(4) -0.023(4)
C74 0.025(4) 0.040(5) 0.063(6) -0.003(5) 0.003(4) -0.006(4)
C75 0.027(4) 0.029(5) 0.038(5) 0.000(4) -0.004(3) -0.005(3)
C76 0.023(4) 0.025(5) 0.023(4) 0.003(3) 0.000(3) 0.004(3)
C77 0.028(4) 0.036(5) 0.031(4) 0.011(4) 0.006(3) 0.007(3)
C78 0.054(6) 0.050(7) 0.041(6) 0.020(5) 0.023(5) 0.024(5)
C79 0.081(7) 0.034(6) 0.028(5) 0.012(4) 0.016(5) 0.031(5)
C80 0.071(7) 0.035(6) 0.030(5) -0.004(4) 0.006(4) 0.007(5)
C81 0.048(5) 0.025(5) 0.036(5) -0.004(4) 0.009(4) 0.002(4)
C82 0.054(5) 0.025(5) 0.014(4) 0.002(3) -0.004(4) 0.000(4)
C83 0.094(8) 0.031(5) 0.022(4) 0.001(4) 0.013(5) 0.008(5)
C85 0.150(13) 0.028(6) 0.045(6) 0.001(5) 0.028(7) 0.022(7)
C86 0.191(18) 0.041(8) 0.037(6) -0.018(6) -0.017(8) -0.024(10)
C87 0.118(12) 0.041(7) 0.052(7) 0.000(6) -0.041(8) -0.020(8)
C88 0.066(7) 0.036(7) 0.035(6) 0.004(5) -0.030(5) -0.007(5)
C89 0.024(4) 0.029(4) 0.013(3) -0.002(3) 0.005(3) 0.003(3)
C90 0.019(3) 0.038(5) 0.025(4) 0.002(3) 0.002(3) 0.000(3)
C91 0.017(3) 0.070(7) 0.033(4) 0.006(5) -0.004(3) -0.002(4)
C92 0.024(4) 0.056(6) 0.036(5) -0.007(4) 0.011(3) -0.005(4)
C93 0.035(4) 0.039(5) 0.015(3) 0.004(3) 0.006(3) -0.004(3)
C94 0.027(4) 0.034(5) 0.023(4) -0.001(4) -0.002(3) -0.003(3)
C100 0.059(7) 0.058(8) 0.157(14) -0.059(9) 0.013(8) 0.002(6)
Cl1 0.0520(15) 0.082(2) 0.0472(15) 0.0064(15) -0.0057(12) -0.0032(15)
Cl2 0.067(2) 0.176(5) 0.119(3) -0.080(3) -0.044(2) 0.063(3)
C110 0.103(11) 0.079(11) 0.088(10) 0.005(8) -0.024(8) -0.002(9)
Cl11 0.186(5) 0.127(4) 0.096(3) -0.012(3) -0.055(3) 0.003(4)
Cl12 0.068(2) 0.094(3) 0.114(3) 0.028(2) 0.0013(19) -0.0029(19)
C120 0.057(5) 0.043(6) 0.026(4) 0.010(4) 0.001(4) 0.003(4)
Cl21 0.0337(11) 0.0653(17) 0.0374(12) 0.0094(11) -0.0065(9) -0.0086(11)
Cl22 0.0425(12) 0.0695(19) 0.0534(15) -0.0050(13) -0.0094(11) 0.0199(12)
C130 0.082(9) 0.111(13) 0.079(9) 0.040(9) 0.001(7) 0.018(9)
Cl31 0.246(7) 0.178(6) 0.075(3) 0.006(3) -0.001(3) 0.124(6)
Cl32 0.067(2) 0.150(5) 0.322(9) 0.159(6) -0.061(4) -0.032(3)
B1 0.044(6) 0.076(10) 0.048(7) 0.027(7) -0.001(5) -0.019(6)
F1 0.094(5) 0.065(5) 0.093(6) 0.010(4) 0.053(5) -0.015(4)
F2 0.165(9) 0.115(9) 0.127(8) 0.091(7) -0.074(7) -0.066(7)
F3 0.071(5) 0.099(6) 0.087(6) -0.007(5) 0.002(4) 0.033(4)
F4 0.056(4) 0.313(17) 0.069(5) -0.040(8) 0.007(4) -0.072(7)
B10 0.027(5) 0.101(13) 0.059(8) 0.032(8) -0.007(5) -0.012(6)
F11 0.203(13) 0.209(14) 0.112(8) 0.054(8) 0.083(9) 0.128(12)
F13 0.114(6) 0.230(13) 0.072(5) -0.006(6) 0.022(5) -0.121(8)
F12 0.109(6) 0.106(7) 0.058(4) 0.037(5) -0.031(4) -0.012(6)
F14 0.076(4) 0.081(5) 0.058(4) 0.009(4) 0.027(3) -0.024(4)

loop_
_geom_bond_atom_site_label_1
_geom_bond_atom_site_label_2
_geom_bond_distance
_geom_bond_site_symmetry_2
_geom_bond_publ_flag
Rh C11 2.244(9) . ?
Rh C7 2.249(11) . ?
Rh C14 2.254(8) . ?
Rh C10 2.256(8) . ?
Rh P6 2.288(2) . ?
Rh P1 2.309(2) . ?
P1 O2 1.610(6) . ?
P1 C27 1.810(8) . ?
P1 C20 1.837(9) . ?
O2 C3 1.420(9) . ?
C3 C4 1.515(10) . ?
C3 C15 1.551(9) . ?
C3 H3 1 . ?
C4 O5 1.437(8) . ?
C4 C17 1.546(9) . ?
C4 H4 1 . ?
O5 P6 1.620(6) . ?
P6 C33 1.798(8) . ?
P6 C39 1.819(10) . ?
C7 C11 1.396(13) . ?
C7 C8 1.518(13) . ?
C7 H7 1 . ?
C8 C9A 1.38(3) . ?
C8 C9B 1.485(17) . ?
C8 H8A 0.99 . ?
C8 H8B 0.99 . ?
C8 H8C 0.97 . ?
C8 H8D 0.97 . ?
C9A C10 1.50(3) . ?
C9A H8D 1.5089 . ?
C9A H9C 0.99 . ?
C9A H9D 0.99 . ?
C9B C10 1.524(17) . ?
C9B H9E 0.99 . ?
C9B H9F 0.99 . ?
C10 C14 1.388(14) . ?
C10 H10A 1 . ?
C10 H10B 0.98 . ?
C11 C12 1.507(13) . ?
C11 H11 1 . ?
C12 C13A 1.32(2) . ?
C12 C13B 1.484(16) . ?
C12 H12A 0.99 . ?
C12 H12B 0.99 . ?
C12 H12C 0.97 . ?
C12 H12D 0.97 . ?
C13A C14 1.61(2) . ?
C13A H12C 1.5112 . ?
C13A H13A 0.99 . ?
C13A H13B 0.99 . ?
C13B C14 1.490(16) . ?
C13B H13C 0.99 . ?
C13B H13D 0.99 . ?
C14 H14A 1 . ?
C14 H14B 0.98 . ?
C15 O16 1.445(9) . ?
C15 C18 1.489(11) . ?
C15 H15 1 . ?
O16 C17 1.455(9) . ?
C17 C19 1.491(11) . ?
C17 H17 1 . ?
C18 H18A 0.98 . ?
C18 H18B 0.98 . ?
C18 H18C 0.98 . ?
C19 H19A 0.98 . ?
C19 H19B 0.98 . ?
C19 H19C 0.98 . ?
C20 C25 1.371(14) . ?
C20 C21 1.396(12) . ?
C21 C22 1.413(13) . ?
C21 H21 0.95 . ?
C22 C23 1.370(18) . ?
C22 H22 0.95 . ?
C23 C24 1.388(17) . ?
C23 H23 0.95 . ?
C24 C25 1.434(13) . ?
C24 H24 0.95 . ?
C25 H25 0.95 . ?
C27 C32 1.356(12) . ?
C27 C28 1.432(13) . ?
C28 C29 1.394(13) . ?
C28 H28 0.95 . ?
C29 C30 1.343(16) . ?
C29 H29 0.95 . ?
C30 C31 1.431(15) . ?
C30 H30 0.95 . ?
C31 C32 1.410(12) . ?
C31 H31 0.95 . ?
C32 H32 0.95 . ?
C33 C34 1.389(11) . ?
C33 C38 1.390(11) . ?
C34 C35 1.399(11) . ?
C34 H34 0.95 . ?
C35 C36 1.402(12) . ?
C35 H35 0.95 . ?
C36 C37 1.380(12) . ?
C36 H36 0.95 . ?
C37 C38 1.390(11) . ?
C37 H37 0.95 . ?
C38 H38 0.95 . ?
C39 C40 1.396(13) . ?
C39 C44 1.398(15) . ?
C40 C41 1.429(15) . ?
C40 H40 0.95 . ?
C41 C42 1.382(18) . ?
C41 H41 0.95 . ?
C42 C43 1.317(18) . ?
C42 H42 0.95 . ?
C43 C44 1.409(16) . ?
C43 H43 0.95 . ?
C44 H44 0.95 . ?
Rh50 C57 2.234(9) . ?
Rh50 C61 2.246(8) . ?
Rh50 C60 2.258(8) . ?
Rh50 C64 2.285(10) . ?
Rh50 P51 2.292(2) . ?
Rh50 P56 2.311(2) . ?
P51 O52 1.621(6) . ?
P51 C76 1.803(9) . ?
P51 C70 1.829(9) . ?
O52 C53 1.437(9) . ?
C53 C54 1.503(9) . ?
C53 C65 1.529(8) . ?
C53 H53 1 . ?
C54 O55 1.452(10) . ?
C54 C67 1.521(10) . ?
C54 H54 1 . ?
O55 P56 1.619(6) . ?
P56 C82 1.812(10) . ?
P56 C89 1.817(8) . ?
C57 C64 1.342(13) . ?
C57 C58 1.518(12) . ?
C57 H57 1 . ?
C58 C59B 1.48(2) . ?
C58 C59A 1.530(18) . ?
C58 H58A 0.99 . ?
C58 H58B 0.99 . ?
C58 H58C 0.97 . ?
C58 H58D 0.97 . ?
C59A C60 1.515(19) . ?
C59A H59A 0.99 . ?
C59A H59B 0.99 . ?
C59B C60 1.65(2) . ?
C59B H59C 0.99 . ?
C59B H59D 0.99 . ?
C60 C61 1.359(15) . ?
C60 H60A 1 . ?
C60 H60B 1 . ?
C61 C62B 1.50(2) . ?
C61 C62A 1.59(2) . ?
C61 H61A 1 . ?
C61 H61B 0.98 . ?
C62A C63 1.435(19) . ?
C62A H62A 0.99 . ?
C62A H62B 0.99 . ?
C62A H63D 1.54 . ?
C62B C63 1.48(2) . ?
C62B H62C 0.99 . ?
C62B H62D 0.99 . ?
C63 C64 1.498(12) . ?
C63 H63A 0.99 . ?
C63 H63B 0.99 . ?
C63 H63C 0.97 . ?
C63 H63D 0.97 . ?
C64 H64 1 . ?
C65 O66 1.439(9) . ?
C65 C68 1.492(12) . ?
C65 H65 1 . ?
O66 C67 1.441(11) . ?
C67 C69 1.445(15) . ?
C67 H67 1 . ?
C68 H68A 0.98 . ?
C68 H68B 0.98 . ?
C68 H68C 0.98 . ?
C69 H69A 0.98 . ?
C69 H69B 0.98 . ?
C69 H69C 0.98 . ?
C70 C71 1.342(13) . ?
C70 C75 1.406(11) . ?
C71 C72 1.395(13) . ?
C71 H71 0.95 . ?
C72 C73 1.393(14) . ?
C72 H72 0.95 . ?
C73 C74 1.326(15) . ?
C73 H73 0.95 . ?
C74 C75 1.382(12) . ?
C74 H74 0.95 . ?
C75 H75 0.95 . ?
C76 C77 1.411(11) . ?
C76 C81 1.416(13) . ?
C77 C78 1.357(14) . ?
C77 H77 0.95 . ?
C78 C79 1.363(17) . ?
C78 H78 0.95 . ?
C79 C80 1.368(15) . ?
C79 H79 0.95 . ?
C80 C81 1.364(13) . ?
C80 H80 0.95 . ?
C81 H81 0.95 . ?
C82 C83 1.386(14) . ?
C82 C88 1.413(15) . ?
C83 C85 1.374(15) . ?
C83 H83 0.95 . ?
C85 C86 1.38(2) . ?
C85 H85 0.95 . ?
C86 C87 1.42(2) . ?
C86 H86 0.95 . ?
C87 C88 1.325(18) . ?
C87 H87 0.95 . ?
C88 H88 0.95 . ?
C89 C90 1.390(11) . ?
C89 C94 1.392(11) . ?
C90 C91 1.387(11) . ?
C90 H90 0.95 . ?
C91 C92 1.387(13) . ?
C91 H91 0.95 . ?
C92 C93 1.371(12) . ?
C92 H92 0.95 . ?
C93 C94 1.406(11) . ?
C93 H93 0.95 . ?
C94 H94 0.95 . ?
C100 Cl2 1.701(14) . ?
C100 Cl1 1.818(16) . ?
C100 H10G 0.99 . ?
C100 H10H 0.99 . ?
C110 Cl12 1.686(15) . ?
C110 Cl11 1.715(15) . ?
C110 H11G 0.99 . ?
C110 H11H 0.99 . ?
C120 Cl21 1.748(10) . ?
C120 Cl22 1.792(10) . ?
C120 H12G 0.99 . ?
C120 H12H 0.99 . ?
C130 Cl31 1.665(14) . ?
C130 Cl32 1.757(15) . ?
C130 H13G 0.99 . ?
C130 H13H 0.99 . ?
B1 F2 1.328(16) . ?
B1 F3 1.362(19) . ?
B1 F4 1.397(15) . ?
B1 F1 1.399(15) . ?
B10 F13 1.323(17) . ?
B10 F14 1.350(14) . ?
B10 F11 1.36(2) . ?
B10 F12 1.362(15) . ?
